data_2234956
loop_
_publ_author_name
'Anh, Le Tuan'
'Hieu, Truong Hong'
'Soldatenkov, Anatoly T.'
'Kolyadina, Nadezhda M.'
'Khrustalev, Victor N.'

_publ_section_title
;
 Dimethyl
 2-[22,24-dimethyl-23-oxo-8,11,14-trioxa-25-azatetracyclo[19.3.1.0^2,7^.0^15,20^]pentacosa-2,4,6,15(20),16,18-hexaen-25-yl]but-2-enedioate
;
_journal_coeditor_code CV5289
_journal_issue 6
_journal_name_full 'Acta Crystallographica Section E'
_journal_page_first o1588
_journal_page_last o1589
_journal_paper_doi 10.1107/S1600536812018867
_journal_volume 68
_journal_year 2012
_chemical_formula_iupac 'C29 H33 N O8'
_chemical_formula_moiety 'C29 H33 N O8'
_chemical_formula_sum 'C29 H33 N O8'
_chemical_formula_weight 523.56
_chemical_name_systematic
;
Dimethyl 2-(22,24-dimethyl-23-oxo-8,11,14-trioxa-25-
azatetracyclo[19.3.1.0^2,7^.0^15,20^]pentacosa-2,4,6,15(20),16,18-
hexaen-25-yl)but-2-enedioate
;
_space_group_IT_number 2
_symmetry_cell_setting triclinic
_symmetry_space_group_name_Hall '-P 1'
_symmetry_space_group_name_H-M 'P -1'
_atom_sites_solution_hydrogens geom
_atom_sites_solution_primary direct
_atom_sites_solution_secondary difmap
_audit_creation_method SHELXL-97
_cell_angle_alpha 79.0770(10)
_cell_angle_beta 78.2180(10)
_cell_angle_gamma 69.8000(10)
_cell_formula_units_Z 2
_cell_length_a 8.8135(4)
_cell_length_b 8.9469(4)
_cell_length_c 18.3067(9)
_cell_measurement_reflns_used 7696
_cell_measurement_temperature 100(2)
_cell_measurement_theta_max 32.60
_cell_measurement_theta_min 2.29
_cell_volume 1315.05(11)
_computing_cell_refinement 'SAINT-Plus (Bruker, 2001)'
_computing_data_collection 'APEX2 (Bruker, 2005)'
_computing_data_reduction 'SAINT-Plus (Bruker, 2001)'
_computing_molecular_graphics 'SHELXTL (Sheldrick, 2008)'
_computing_publication_material 'SHELXTL (Sheldrick, 2008)'
_computing_structure_refinement 'SHELXTL (Sheldrick, 2008)'
_computing_structure_solution 'SHELXTL (Sheldrick, 2008)'
_diffrn_ambient_temperature 100(2)
_diffrn_measured_fraction_theta_full 0.997
_diffrn_measured_fraction_theta_max 0.997
_diffrn_measurement_device_type 'Bruker APEXII CCD'
_diffrn_measurement_method '\f and \w scans'
_diffrn_radiation_monochromator graphite
_diffrn_radiation_source 'fine-focus sealed tube'
_diffrn_radiation_type MoK\a
_diffrn_radiation_wavelength 0.71073
_diffrn_reflns_av_R_equivalents 0.0241
_diffrn_reflns_av_sigmaI/netI 0.0316
_diffrn_reflns_limit_h_max 12
_diffrn_reflns_limit_h_min -12
_diffrn_reflns_limit_k_max 12
_diffrn_reflns_limit_k_min -12
_diffrn_reflns_limit_l_max 25
_diffrn_reflns_limit_l_min -25
_diffrn_reflns_number 17255
_diffrn_reflns_theta_full 30.00
_diffrn_reflns_theta_max 30.00
_diffrn_reflns_theta_min 2.29
_exptl_absorpt_coefficient_mu 0.096
_exptl_absorpt_correction_T_max 0.976
_exptl_absorpt_correction_T_min 0.972
_exptl_absorpt_correction_type multi-scan
_exptl_absorpt_process_details '(SADABS; Sheldrick, 2003)'
_exptl_crystal_colour yellow
_exptl_crystal_density_diffrn 1.322
_exptl_crystal_density_method 'not measured'
_exptl_crystal_description prism
_exptl_crystal_F_000 556
_exptl_crystal_size_max 0.30
_exptl_crystal_size_mid 0.25
_exptl_crystal_size_min 0.25
_refine_diff_density_max 0.475
_refine_diff_density_min -0.261
_refine_ls_extinction_method none
_refine_ls_goodness_of_fit_ref 1.002
_refine_ls_hydrogen_treatment constr
_refine_ls_matrix_type full
_refine_ls_number_parameters 347
_refine_ls_number_reflns 7669
_refine_ls_number_restraints 0
_refine_ls_restrained_S_all 1.002
_refine_ls_R_factor_all 0.0542
_refine_ls_R_factor_gt 0.0436
_refine_ls_shift/su_max 0.000
_refine_ls_shift/su_mean 0.000
_refine_ls_structure_factor_coef Fsqd
_refine_ls_weighting_details 'calc w=1/[\s^2^(Fo^2^)+(0.0585P)^2^+0.545P] where P=(Fo^2^+2Fc^2^)/3'
_refine_ls_weighting_scheme calc
_refine_ls_wR_factor_gt 0.1112
_refine_ls_wR_factor_ref 0.1173
_reflns_number_gt 6322
_reflns_number_total 7669
_reflns_threshold_expression I>2\s(I)
_cod_data_source_file cv5289.cif
_cod_data_source_block I
_cod_database_code 2234956
_cod_database_fobs_code 2234956

loop_
_symmetry_equiv_pos_as_xyz
'x, y, z'
'-x, -y, -z'

loop_
_atom_site_type_symbol
_atom_site_label
_atom_site_fract_x
_atom_site_fract_y
_atom_site_fract_z
_atom_site_U_iso_or_equiv
_atom_site_adp_type
_atom_site_calc_flag
_atom_site_refinement_flags
_atom_site_occupancy
_atom_site_symmetry_multiplicity
O O1 1.13161(11) -0.16633(12) 0.31814(5) 0.0276(2) Uani d . 1 1
O O2 0.92344(12) -0.11393(13) 0.41308(5) 0.0310(2) Uani d . 1 1
O O3 1.00781(15) 0.19034(13) 0.35751(6) 0.0359(3) Uani d . 1 1
O O4 0.85150(11) 0.41619(10) 0.29707(5) 0.01918(17) Uani d . 1 1
O O5 0.47470(11) 0.60218(10) 0.08211(5) 0.02019(18) Uani d . 1 1
C C1 0.81920(13) 0.31443(12) 0.14927(6) 0.01163(19) Uani d . 1 1
H H1 0.8403 0.4119 0.1582 0.014 Uiso calc R 1 1
C C2 0.98327(13) 0.19396(13) 0.12362(6) 0.01201(19) Uani d . 1 1
C C3 1.12344(13) 0.23975(13) 0.10998(6) 0.0146(2) Uani d . 1 1
H H3 1.1152 0.3423 0.1208 0.018 Uiso calc R 1 1
C C4 1.27594(14) 0.13916(14) 0.08085(7) 0.0172(2) Uani d . 1 1
H H4 1.3694 0.1739 0.0709 0.021 Uiso calc R 1 1
C C5 1.28898(14) -0.01176(14) 0.06661(6) 0.0168(2) Uani d . 1 1
H H5 1.3922 -0.0814 0.0472 0.020 Uiso calc R 1 1
C C6 1.15144(13) -0.06216(13) 0.08057(6) 0.0153(2) Uani d . 1 1
H H6 1.1615 -0.1663 0.0713 0.018 Uiso calc R 1 1
C C7 0.99921(13) 0.04013(13) 0.10818(6) 0.01280(19) Uani d . 1 1
O O8 0.85858(9) 0.00052(9) 0.12206(5) 0.01476(16) Uani d . 1 1
C C9 0.86878(14) -0.15809(13) 0.11310(7) 0.0161(2) Uani d . 1 1
H H9A 0.9469 -0.2391 0.1441 0.019 Uiso calc R 1 1
H H9B 0.9060 -0.1764 0.0598 0.019 Uiso calc R 1 1
C C10 0.69933(14) -0.16997(14) 0.13859(7) 0.0176(2) Uani d . 1 1
H H10A 0.6193 -0.0781 0.1131 0.021 Uiso calc R 1 1
H H10B 0.6944 -0.2704 0.1254 0.021 Uiso calc R 1 1
O O11 0.66061(10) -0.16906(10) 0.21772(5) 0.01780(17) Uani d . 1 1
C C12 0.48952(14) -0.13173(14) 0.24487(7) 0.0183(2) Uani d . 1 1
H H12A 0.4585 -0.2308 0.2550 0.022 Uiso calc R 1 1
H H12B 0.4261 -0.0563 0.2066 0.022 Uiso calc R 1 1
C C13 0.45236(15) -0.05669(14) 0.31593(7) 0.0190(2) Uani d . 1 1
H H13A 0.3363 -0.0381 0.3384 0.023 Uiso calc R 1 1
H H13B 0.5221 -0.1275 0.3531 0.023 Uiso calc R 1 1
O O14 0.48591(11) 0.09270(10) 0.29488(5) 0.01821(17) Uani d . 1 1
C C15 0.46024(14) 0.18691(14) 0.34945(6) 0.0164(2) Uani d . 1 1
C C16 0.39367(15) 0.15084(15) 0.42393(7) 0.0212(2) Uani d . 1 1
H H16 0.3667 0.0544 0.4394 0.025 Uiso calc R 1 1
C C17 0.36684(16) 0.25667(17) 0.47570(7) 0.0240(3) Uani d . 1 1
H H17 0.3216 0.2319 0.5264 0.029 Uiso calc R 1 1
C C18 0.40564(16) 0.39754(16) 0.45368(7) 0.0233(3) Uani d . 1 1
H H18 0.3852 0.4706 0.4888 0.028 Uiso calc R 1 1
C C19 0.47515(15) 0.43101(15) 0.37938(7) 0.0191(2) Uani d . 1 1
H H19 0.5033 0.5269 0.3646 0.023 Uiso calc R 1 1
C C20 0.50442(13) 0.32768(13) 0.32630(6) 0.0153(2) Uani d . 1 1
C C21 0.57630(13) 0.37356(13) 0.24585(6) 0.01339(19) Uani d . 1 1
H H21 0.5980 0.4769 0.2439 0.016 Uiso calc R 1 1
C C22 0.45975(13) 0.40020(13) 0.18780(6) 0.0150(2) Uani d . 1 1
H H22 0.4553 0.2934 0.1812 0.018 Uiso calc R 1 1
C C23 0.53992(13) 0.47026(13) 0.11450(6) 0.0138(2) Uani d . 1 1
C C24 0.71063(13) 0.36643(13) 0.08583(6) 0.01280(19) Uani d . 1 1
H H24 0.7019 0.2674 0.0717 0.015 Uiso calc R 1 1
N N25 0.73307(11) 0.25314(11) 0.22023(5) 0.01215(17) Uani d . 1 1
C C26 0.83687(13) 0.17022(13) 0.27554(6) 0.01333(19) Uani d . 1 1
C C27 0.87169(13) 0.01127(13) 0.29155(6) 0.0148(2) Uani d . 1 1
H H27 0.8154 -0.0378 0.2695 0.018 Uiso calc R 1 1
C C28 0.99175(14) -0.09596(14) 0.34131(6) 0.0165(2) Uani d . 1 1
C C29 1.0350(2) -0.2151(2) 0.46417(8) 0.0398(4) Uani d . 1 1
H H29A 0.9748 -0.2231 0.5153 0.060 Uiso calc R 1 1
H H29B 1.1207 -0.1680 0.4634 0.060 Uiso calc R 1 1
H H29C 1.0849 -0.3224 0.4484 0.060 Uiso calc R 1 1
C C30 0.90969(15) 0.25603(14) 0.31496(6) 0.0180(2) Uani d . 1 1
C C31 0.89526(17) 0.51070(16) 0.34025(7) 0.0243(3) Uani d . 1 1
H H31A 0.8661 0.6228 0.3167 0.036 Uiso calc R 1 1
H H31B 1.0132 0.4685 0.3416 0.036 Uiso calc R 1 1
H H31C 0.8361 0.5049 0.3917 0.036 Uiso calc R 1 1
C C32 0.28641(15) 0.50733(16) 0.21208(7) 0.0231(2) Uani d . 1 1
H H32A 0.2222 0.5306 0.1711 0.035 Uiso calc R 1 1
H H32B 0.2901 0.6080 0.2242 0.035 Uiso calc R 1 1
H H32C 0.2355 0.4522 0.2566 0.035 Uiso calc R 1 1
C C33 0.78760(14) 0.45247(14) 0.01605(6) 0.0161(2) Uani d . 1 1
H H33A 0.7183 0.4816 -0.0234 0.024 Uiso calc R 1 1
H H33B 0.8962 0.3813 -0.0020 0.024 Uiso calc R 1 1
H H33C 0.7979 0.5499 0.0286 0.024 Uiso calc R 1 1

loop_
_atom_site_aniso_label
_atom_site_aniso_U_11
_atom_site_aniso_U_22
_atom_site_aniso_U_33
_atom_site_aniso_U_12
_atom_site_aniso_U_13
_atom_site_aniso_U_23
O1 0.0192(4) 0.0318(5) 0.0246(5) 0.0014(4) -0.0035(3) -0.0044(4)
O2 0.0206(5) 0.0405(6) 0.0195(4) -0.0025(4) -0.0026(3) 0.0111(4)
O3 0.0498(7) 0.0263(5) 0.0397(6) -0.0101(5) -0.0305(5) -0.0021(4)
O4 0.0235(4) 0.0171(4) 0.0210(4) -0.0094(3) -0.0050(3) -0.0045(3)
O5 0.0182(4) 0.0139(4) 0.0251(4) -0.0013(3) -0.0047(3) -0.0001(3)
C1 0.0116(4) 0.0106(4) 0.0123(4) -0.0034(4) -0.0010(3) -0.0018(3)
C2 0.0114(4) 0.0120(5) 0.0117(4) -0.0028(4) -0.0017(3) -0.0011(3)
C3 0.0144(5) 0.0140(5) 0.0162(5) -0.0058(4) -0.0024(4) -0.0010(4)
C4 0.0123(5) 0.0181(5) 0.0206(5) -0.0052(4) -0.0018(4) -0.0011(4)
C5 0.0115(5) 0.0176(5) 0.0186(5) -0.0020(4) -0.0012(4) -0.0024(4)
C6 0.0144(5) 0.0126(5) 0.0170(5) -0.0023(4) -0.0013(4) -0.0030(4)
C7 0.0121(5) 0.0128(5) 0.0134(5) -0.0042(4) -0.0016(4) -0.0015(4)
O8 0.0120(4) 0.0109(3) 0.0219(4) -0.0044(3) 0.0003(3) -0.0052(3)
C9 0.0161(5) 0.0115(5) 0.0220(5) -0.0048(4) -0.0016(4) -0.0052(4)
C10 0.0185(5) 0.0163(5) 0.0212(5) -0.0084(4) -0.0015(4) -0.0061(4)
O11 0.0150(4) 0.0192(4) 0.0191(4) -0.0060(3) -0.0012(3) -0.0026(3)
C12 0.0155(5) 0.0170(5) 0.0239(6) -0.0081(4) 0.0001(4) -0.0041(4)
C13 0.0216(6) 0.0161(5) 0.0205(5) -0.0107(4) 0.0010(4) -0.0012(4)
O14 0.0242(4) 0.0152(4) 0.0174(4) -0.0111(3) 0.0023(3) -0.0039(3)
C15 0.0148(5) 0.0171(5) 0.0174(5) -0.0053(4) -0.0001(4) -0.0042(4)
C16 0.0224(6) 0.0226(6) 0.0186(5) -0.0107(5) 0.0021(4) -0.0019(4)
C17 0.0237(6) 0.0315(7) 0.0160(5) -0.0106(5) 0.0031(4) -0.0045(5)
C18 0.0239(6) 0.0285(6) 0.0190(6) -0.0101(5) 0.0036(4) -0.0108(5)
C19 0.0186(5) 0.0194(5) 0.0201(5) -0.0072(4) 0.0016(4) -0.0069(4)
C20 0.0135(5) 0.0165(5) 0.0154(5) -0.0047(4) 0.0005(4) -0.0037(4)
C21 0.0125(5) 0.0121(5) 0.0151(5) -0.0040(4) 0.0007(4) -0.0036(4)
C22 0.0118(5) 0.0151(5) 0.0177(5) -0.0041(4) -0.0009(4) -0.0029(4)
C23 0.0131(5) 0.0128(5) 0.0171(5) -0.0042(4) -0.0038(4) -0.0039(4)
C24 0.0132(5) 0.0115(4) 0.0132(5) -0.0027(4) -0.0026(4) -0.0020(3)
N25 0.0113(4) 0.0119(4) 0.0116(4) -0.0025(3) -0.0006(3) -0.0013(3)
C26 0.0128(5) 0.0155(5) 0.0116(4) -0.0047(4) -0.0007(4) -0.0023(4)
C27 0.0135(5) 0.0160(5) 0.0143(5) -0.0046(4) -0.0013(4) -0.0015(4)
C28 0.0177(5) 0.0153(5) 0.0175(5) -0.0065(4) -0.0040(4) -0.0007(4)
C29 0.0299(7) 0.0530(10) 0.0234(7) -0.0045(7) -0.0089(6) 0.0145(6)
C30 0.0213(5) 0.0184(5) 0.0161(5) -0.0074(4) -0.0036(4) -0.0033(4)
C31 0.0294(6) 0.0251(6) 0.0251(6) -0.0148(5) -0.0011(5) -0.0111(5)
C32 0.0130(5) 0.0273(6) 0.0247(6) -0.0018(4) -0.0006(4) -0.0046(5)
C33 0.0164(5) 0.0156(5) 0.0143(5) -0.0037(4) -0.0020(4) -0.0005(4)

loop_
_atom_type_symbol
_atom_type_description
_atom_type_scat_dispersion_real
_atom_type_scat_dispersion_imag
_atom_type_scat_source
C C 0.0033 0.0016 'International Tables Vol C Tables 4.2.6.8 and 6.1.1.4'
H H 0.0000 0.0000 'International Tables Vol C Tables 4.2.6.8 and 6.1.1.4'
N N 0.0061 0.0033 'International Tables Vol C Tables 4.2.6.8 and 6.1.1.4'
O O 0.0106 0.0060 'International Tables Vol C Tables 4.2.6.8 and 6.1.1.4'

loop_
_geom_angle_atom_site_label_1
_geom_angle_atom_site_label_2
_geom_angle_atom_site_label_3
_geom_angle
C28 O2 C29 114.81(10)
C30 O4 C31 115.93(10)
N25 C1 C2 112.76(8)
N25 C1 C24 110.82(8)
C2 C1 C24 109.93(8)
N25 C1 H1 107.7
C2 C1 H1 107.7
C24 C1 H1 107.7
C3 C2 C7 117.97(10)
C3 C2 C1 119.08(9)
C7 C2 C1 122.83(9)
C2 C3 C4 121.90(10)
C2 C3 H3 119.0
C4 C3 H3 119.0
C5 C4 C3 119.14(10)
C5 C4 H4 120.4
C3 C4 H4 120.4
C4 C5 C6 120.41(10)
C4 C5 H5 119.8
C6 C5 H5 119.8
C7 C6 C5 120.08(10)
C7 C6 H6 120.0
C5 C6 H6 120.0
O8 C7 C6 123.53(10)
O8 C7 C2 115.99(9)
C6 C7 C2 120.48(10)
C7 O8 C9 118.60(8)
O8 C9 C10 106.33(9)
O8 C9 H9A 110.5
C10 C9 H9A 110.5
O8 C9 H9B 110.5
C10 C9 H9B 110.5
H9A C9 H9B 108.7
O11 C10 C9 108.85(9)
O11 C10 H10A 109.9
C9 C10 H10A 109.9
O11 C10 H10B 109.9
C9 C10 H10B 109.9
H10A C10 H10B 108.3
C10 O11 C12 113.40(9)
O11 C12 C13 108.73(9)
O11 C12 H12A 109.9
C13 C12 H12A 109.9
O11 C12 H12B 109.9
C13 C12 H12B 109.9
H12A C12 H12B 108.3
O14 C13 C12 106.22(9)
O14 C13 H13A 110.5
C12 C13 H13A 110.5
O14 C13 H13B 110.5
C12 C13 H13B 110.5
H13A C13 H13B 108.7
C15 O14 C13 118.32(9)
O14 C15 C16 123.61(10)
O14 C15 C20 115.78(10)
C16 C15 C20 120.60(11)
C17 C16 C15 119.83(11)
C17 C16 H16 120.1
C15 C16 H16 120.1
C18 C17 C16 120.47(11)
C18 C17 H17 119.8
C16 C17 H17 119.8
C17 C18 C19 119.25(11)
C17 C18 H18 120.4
C19 C18 H18 120.4
C20 C19 C18 121.80(11)
C20 C19 H19 119.1
C18 C19 H19 119.1
C19 C20 C15 118.01(10)
C19 C20 C21 119.09(10)
C15 C20 C21 122.86(10)
N25 C21 C20 112.83(9)
N25 C21 C22 107.37(8)
C20 C21 C22 113.45(9)
N25 C21 H21 107.6
C20 C21 H21 107.6
C22 C21 H21 107.6
C23 C22 C32 112.42(9)
C23 C22 C21 105.42(9)
C32 C22 C21 112.95(9)
C23 C22 H22 108.6
C32 C22 H22 108.6
C21 C22 H22 108.6
O5 C23 C22 122.66(10)
O5 C23 C24 122.31(10)
C22 C23 C24 114.99(9)
C23 C24 C33 111.37(9)
C23 C24 C1 110.07(9)
C33 C24 C1 111.12(9)
C23 C24 H24 108.0
C33 C24 H24 108.0
C1 C24 H24 108.0
C26 N25 C1 113.70(8)
C26 N25 C21 116.78(8)
C1 N25 C21 112.17(8)
C27 C26 N25 118.50(10)
C27 C26 C30 119.42(10)
N25 C26 C30 122.07(10)
C26 C27 C28 125.47(10)
C26 C27 H27 117.3
C28 C27 H27 117.3
O1 C28 O2 123.98(11)
O1 C28 C27 123.42(11)
O2 C28 C27 112.43(10)
O2 C29 H29A 109.5
O2 C29 H29B 109.5
H29A C29 H29B 109.5
O2 C29 H29C 109.5
H29A C29 H29C 109.5
H29B C29 H29C 109.5
O3 C30 O4 123.78(11)
O3 C30 C26 124.56(11)
O4 C30 C26 111.67(10)
O4 C31 H31A 109.5
O4 C31 H31B 109.5
H31A C31 H31B 109.5
O4 C31 H31C 109.5
H31A C31 H31C 109.5
H31B C31 H31C 109.5
C22 C32 H32A 109.5
C22 C32 H32B 109.5
H32A C32 H32B 109.5
C22 C32 H32C 109.5
H32A C32 H32C 109.5
H32B C32 H32C 109.5
C24 C33 H33A 109.5
C24 C33 H33B 109.5
H33A C33 H33B 109.5
C24 C33 H33C 109.5
H33A C33 H33C 109.5
H33B C33 H33C 109.5

loop_
_geom_bond_atom_site_label_1
_geom_bond_atom_site_label_2
_geom_bond_distance
O1 C28 1.2031(15)
O2 C28 1.3335(14)
O2 C29 1.4495(16)
O3 C30 1.2045(15)
O4 C30 1.3442(14)
O4 C31 1.4461(14)
O5 C23 1.2167(14)
C1 N25 1.4761(13)
C1 C2 1.5203(14)
C1 C24 1.5564(14)
C1 H1 1.0000
C2 C3 1.3932(15)
C2 C7 1.4113(15)
C3 C4 1.3981(15)
C3 H3 0.9500
C4 C5 1.3851(16)
C4 H4 0.9500
C5 C6 1.3948(16)
C5 H5 0.9500
C6 C7 1.3940(15)
C6 H6 0.9500
C7 O8 1.3664(13)
O8 C9 1.4292(13)
C9 C10 1.5052(16)
C9 H9A 0.9900
C9 H9B 0.9900
C10 O11 1.4198(14)
C10 H10A 0.9900
C10 H10B 0.9900
O11 C12 1.4288(14)
C12 C13 1.5017(17)
C12 H12A 0.9900
C12 H12B 0.9900
C13 O14 1.4331(13)
C13 H13A 0.9900
C13 H13B 0.9900
O14 C15 1.3619(14)
C15 C16 1.3947(16)
C15 C20 1.4094(16)
C16 C17 1.3944(18)
C16 H16 0.9500
C17 C18 1.3845(19)
C17 H17 0.9500
C18 C19 1.3954(17)
C18 H18 0.9500
C19 C20 1.3924(16)
C19 H19 0.9500
C20 C21 1.5194(15)
C21 N25 1.4794(13)
C21 C22 1.5563(15)
C21 H21 1.0000
C22 C23 1.5142(15)
C22 C32 1.5242(16)
C22 H22 1.0000
C23 C24 1.5163(15)
C24 C33 1.5227(15)
C24 H24 1.0000
N25 C26 1.4274(13)
C26 C27 1.3341(15)
C26 C30 1.5037(16)
C27 C28 1.4937(15)
C27 H27 0.9500
C29 H29A 0.9800
C29 H29B 0.9800
C29 H29C 0.9800
C31 H31A 0.9800
C31 H31B 0.9800
C31 H31C 0.9800
C32 H32A 0.9800
C32 H32B 0.9800
C32 H32C 0.9800
C33 H33A 0.9800
C33 H33B 0.9800
C33 H33C 0.9800

loop_
_geom_hbond_atom_site_label_D
_geom_hbond_atom_site_label_H
_geom_hbond_atom_site_label_A
_geom_hbond_site_symmetry_A
_geom_hbond_distance_DH
_geom_hbond_distance_HA
_geom_hbond_distance_DA
_geom_hbond_angle_DHA
_geom_hbond_publ_flag
C13 H13A O1 1_455 0.99 2.56 3.2877(18) 130 yes
C29 H29A O3 2_756 0.98 2.44 3.2498(18) 139 yes
C33 H33A O5 2_665 0.98 2.56 3.4092(16) 145 yes

loop_
_geom_torsion_atom_site_label_1
_geom_torsion_atom_site_label_2
_geom_torsion_atom_site_label_3
_geom_torsion_atom_site_label_4
_geom_torsion
N25 C1 C2 C3 -124.90(10)
C24 C1 C2 C3 110.89(11)
N25 C1 C2 C7 59.33(13)
C24 C1 C2 C7 -64.88(12)
C7 C2 C3 C4 0.94(16)
C1 C2 C3 C4 -175.04(10)
C2 C3 C4 C5 -1.41(17)
C3 C4 C5 C6 0.54(17)
C4 C5 C6 C7 0.76(17)
C5 C6 C7 O8 178.88(10)
C5 C6 C7 C2 -1.24(16)
C3 C2 C7 O8 -179.72(9)
C1 C2 C7 O8 -3.90(15)
C3 C2 C7 C6 0.40(15)
C1 C2 C7 C6 176.21(10)
C6 C7 O8 C9 4.66(15)
C2 C7 O8 C9 -175.22(9)
C7 O8 C9 C10 175.16(9)
O8 C9 C10 O11 -69.40(11)
C9 C10 O11 C12 162.34(9)
C10 O11 C12 C13 -152.82(9)
O11 C12 C13 O14 65.01(12)
C12 C13 O14 C15 179.28(9)
C13 O14 C15 C16 -4.05(17)
C13 O14 C15 C20 176.40(10)
O14 C15 C16 C17 -178.01(11)
C20 C15 C16 C17 1.53(18)
C15 C16 C17 C18 0.1(2)
C16 C17 C18 C19 -1.3(2)
C17 C18 C19 C20 0.99(19)
C18 C19 C20 C15 0.57(18)
C18 C19 C20 C21 178.40(11)
O14 C15 C20 C19 177.74(10)
C16 C15 C20 C19 -1.83(17)
O14 C15 C20 C21 0.00(16)
C16 C15 C20 C21 -179.57(11)
C19 C20 C21 N25 121.39(11)
C15 C20 C21 N25 -60.89(14)
C19 C20 C21 C22 -116.21(12)
C15 C20 C21 C22 61.51(14)
N25 C21 C22 C23 -63.60(10)
C20 C21 C22 C23 171.03(9)
N25 C21 C22 C32 173.28(9)
C20 C21 C22 C32 47.91(13)
C32 C22 C23 O5 4.30(15)
C21 C22 C23 O5 -119.16(11)
C32 C22 C23 C24 -177.93(9)
C21 C22 C23 C24 58.60(11)
O5 C23 C24 C33 2.98(15)
C22 C23 C24 C33 -174.79(9)
O5 C23 C24 C1 126.69(11)
C22 C23 C24 C1 -51.08(12)
N25 C1 C24 C23 47.70(11)
C2 C1 C24 C23 173.02(8)
N25 C1 C24 C33 171.55(8)
C2 C1 C24 C33 -63.13(11)
C2 C1 N25 C26 42.83(12)
C24 C1 N25 C26 166.55(9)
C2 C1 N25 C21 178.07(8)
C24 C1 N25 C21 -58.22(11)
C20 C21 N25 C26 -33.60(13)
C22 C21 N25 C26 -159.34(9)
C20 C21 N25 C1 -167.36(9)
C22 C21 N25 C1 66.89(10)
C1 N25 C26 C27 -109.15(11)
C21 N25 C26 C27 117.77(11)
C1 N25 C26 C30 69.80(13)
C21 N25 C26 C30 -63.28(13)
N25 C26 C27 C28 172.93(10)
C30 C26 C27 C28 -6.05(17)
C29 O2 C28 O1 5.6(2)
C29 O2 C28 C27 -179.12(12)
C26 C27 C28 O1 -94.78(16)
C26 C27 C28 O2 89.87(14)
C31 O4 C30 O3 -8.58(18)
C31 O4 C30 C26 171.27(9)
C27 C26 C30 O3 5.07(19)
N25 C26 C30 O3 -173.87(12)
C27 C26 C30 O4 -174.78(10)
N25 C26 C30 O4 6.28(15)
